data_4071379
loop_
_publ_author_name
'Daly, Stephen'
'Haddow, Mairi F.'
'Orpen, A. Guy'
'Rolls, Giles T. A.'
'Wass, Duncan F.'
'Wingad, Richard L.'

_publ_section_title
;
 Copper(I) Diphosphine Catalysts for C&#x2212;N Bond Formation: Synthesis,
 Structure, and Ligand Effects
;
_journal_issue 13
_journal_name_full Organometallics
_journal_page_first 3196
_journal_paper_doi 10.1021/om800139v
_journal_volume 27
_journal_year 2008
_chemical_formula_moiety 'C30 H32 Cl Cu P2'
_chemical_formula_sum 'C30 H32 Cl Cu P2'
_chemical_formula_weight 553.49
_chemical_name_systematic
; 
 ? 
;
_space_group_IT_number 14
_symmetry_cell_setting monoclinic
_symmetry_space_group_name_Hall '-P 2yn'
_symmetry_space_group_name_H-M 'P 1 21/n 1'
_atom_sites_solution_hydrogens geom
_atom_sites_solution_primary direct
_atom_sites_solution_secondary difmap
_audit_creation_method SHELXL-97
_cell_angle_alpha 90.00
_cell_angle_beta 100.17(3)
_cell_angle_gamma 90.00
_cell_formula_units_Z 4
_cell_length_a 9.0865(18)
_cell_length_b 21.048(4)
_cell_length_c 14.503(3)
_cell_measurement_reflns_used 1373
_cell_measurement_temperature 100(2)
_cell_measurement_theta_max 18.489
_cell_measurement_theta_min 2.465
_cell_volume 2730.2(10)
_computing_cell_refinement 'Bruker SMART V5.054 (Bruker, 1998)'
_computing_data_collection 'Bruker SMART V5.054 (Bruker, 1998)'
_computing_data_reduction 'Bruker SAINT V6.0 (Bruker, 1998)'
_computing_molecular_graphics 'Bruker SHELXTL V6.1 (Bruker AXS, 2000)'
_computing_publication_material 'Bruker SHELXTL V6.1 (Bruker AXS, 2000)'
_computing_structure_refinement 'SHELXL-97 (Sheldrick, 1997)'
_computing_structure_solution 'SHELXS-97 (Sheldrick, 1990)'
_diffrn_ambient_temperature 100(2)
_diffrn_detector_area_resol_mean 8.5
_diffrn_measured_fraction_theta_full 0.999
_diffrn_measured_fraction_theta_max 0.999
_diffrn_measurement_device_type 'CCD area detector'
_diffrn_measurement_method 'omega scans'
_diffrn_radiation_monochromator graphite
_diffrn_radiation_source 'fine-focus sealed tube'
_diffrn_radiation_type MoK\a
_diffrn_radiation_wavelength 0.71073
_diffrn_reflns_av_R_equivalents 0.1357
_diffrn_reflns_av_sigmaI/netI 0.1098
_diffrn_reflns_limit_h_max 11
_diffrn_reflns_limit_h_min -11
_diffrn_reflns_limit_k_max 27
_diffrn_reflns_limit_k_min -27
_diffrn_reflns_limit_l_max 18
_diffrn_reflns_limit_l_min -18
_diffrn_reflns_number 30759
_diffrn_reflns_theta_full 27.48
_diffrn_reflns_theta_max 27.48
_diffrn_reflns_theta_min 1.72
_diffrn_standards_decay_% 0
_diffrn_standards_number 0
_exptl_absorpt_coefficient_mu 1.032
_exptl_absorpt_correction_T_max 0.990000
_exptl_absorpt_correction_T_min 0.737882
_exptl_absorpt_correction_type multi-scan
_exptl_absorpt_process_details 'SADABS V2.10'
_exptl_crystal_colour colourless
_exptl_crystal_density_diffrn 1.347
_exptl_crystal_density_method 'not measured'
_exptl_crystal_description 'flat stalk'
_exptl_crystal_F_000 1152
_exptl_crystal_size_max 0.20
_exptl_crystal_size_mid 0.07
_exptl_crystal_size_min 0.01
_refine_diff_density_max 0.680
_refine_diff_density_min -0.500
_refine_diff_density_rms 0.106
_refine_ls_extinction_method none
_refine_ls_goodness_of_fit_ref 1.126
_refine_ls_hydrogen_treatment constr
_refine_ls_matrix_type full
_refine_ls_number_parameters 392
_refine_ls_number_reflns 6252
_refine_ls_number_restraints 204
_refine_ls_restrained_S_all 1.119
_refine_ls_R_factor_all 0.1415
_refine_ls_R_factor_gt 0.0921
_refine_ls_shift/su_max 0.000
_refine_ls_shift/su_mean 0.000
_refine_ls_structure_factor_coef Fsqd
_refine_ls_weighting_details 'calc w=1/[\s^2^(Fo^2^)+(0.0487P)^2^+6.8258P] where P=(Fo^2^+2Fc^2^)/3'
_refine_ls_weighting_scheme calc
_refine_ls_wR_factor_gt 0.1594
_refine_ls_wR_factor_ref 0.1774
_reflns_number_gt 4098
_reflns_number_total 6252
_reflns_threshold_expression >2sigma(I)
_cod_data_source_file om800139v-file002.cif
_cod_data_source_block sd006asad
_cod_original_cell_volume 2730.1(10)
_cod_original_sg_symbol_H-M P21/n
_cod_database_code 4071379

loop_
_symmetry_equiv_pos_as_xyz
'x, y, z'
'-x+1/2, y+1/2, -z+1/2'
'-x, -y, -z'
'x-1/2, -y-1/2, z-1/2'

loop_
_atom_site_label
_atom_site_type_symbol
_atom_site_fract_x
_atom_site_fract_y
_atom_site_fract_z
_atom_site_U_iso_or_equiv
_atom_site_adp_type
_atom_site_occupancy
_atom_site_symmetry_multiplicity
_atom_site_calc_flag
_atom_site_refinement_flags
_atom_site_disorder_assembly
_atom_site_disorder_group
Cu1 Cu 0.61586(7) 0.19757(3) -0.04666(5) 0.02241(19) Uani 1 1 d . A .
P1 P 0.64306(16) 0.29649(7) 0.01216(11) 0.0252(3) Uani 1 1 d . A .
P2 P 0.77767(17) 0.15581(7) 0.07464(11) 0.0261(4) Uani 1 1 d . . .
Cl1 Cl 0.50396(17) 0.16110(7) -0.18078(10) 0.0314(3) Uani 1 1 d . . .
C1 C 0.8024(7) 0.2868(3) 0.1087(5) 0.0363(16) Uani 1 1 d . . .
H1A H 0.8964 0.2916 0.0838 0.044 Uiso 1 1 calc R A .
H1B H 0.7993 0.3210 0.1552 0.044 Uiso 1 1 calc R . .
C2 C 0.8039(8) 0.2220(3) 0.1584(4) 0.0385(17) Uani 1 1 d . A .
H2A H 0.7233 0.2211 0.1962 0.046 Uiso 1 1 calc R . .
H2B H 0.9005 0.2167 0.2016 0.046 Uiso 1 1 calc R . .
C3 C 0.7068(6) 0.3669(3) -0.0447(4) 0.0267(13) Uani 1 1 d . . .
C4 C 0.7974(7) 0.3601(3) -0.1123(5) 0.0394(16) Uani 1 1 d . A .
C5 C 0.8567(9) 0.4147(3) -0.1451(6) 0.061(2) Uani 1 1 d . . .
H5 H 0.9198 0.4109 -0.1906 0.074 Uiso 1 1 calc R A .
C6 C 0.8266(8) 0.4741(3) -0.1137(6) 0.060(2) Uani 1 1 d . A .
H6 H 0.8696 0.5105 -0.1371 0.072 Uiso 1 1 calc R . .
C7 C 0.7346(8) 0.4810(3) -0.0488(6) 0.0487(19) Uani 1 1 d . . .
H7 H 0.7116 0.5220 -0.0280 0.058 Uiso 1 1 calc R A .
C8 C 0.6762(7) 0.4272(3) -0.0144(5) 0.0338(15) Uani 1 1 d . A .
H8 H 0.6135 0.4316 0.0312 0.041 Uiso 1 1 calc R . .
C9 C 0.8376(9) 0.2956(3) -0.1487(6) 0.057(2) Uani 1 1 d . . .
H9A H 0.8978 0.3017 -0.1978 0.085 Uiso 1 1 calc R A .
H9B H 0.7458 0.2726 -0.1745 0.085 Uiso 1 1 calc R . .
H9C H 0.8950 0.2710 -0.0971 0.085 Uiso 1 1 calc R . .
C10 C 0.4858(7) 0.3240(2) 0.0642(4) 0.0278(14) Uani 1 1 d U . .
C11 C 0.3462(7) 0.3345(3) 0.0063(5) 0.0300(14) Uani 1 1 d U A .
C12 C 0.2245(8) 0.3498(3) 0.0480(5) 0.0415(17) Uani 1 1 d U . .
H12 H 0.1306 0.3576 0.0091 0.050 Uiso 1 1 calc R A .
C13 C 0.2354(10) 0.3540(3) 0.1425(6) 0.054(2) Uani 1 1 d U A .
H13 H 0.1495 0.3642 0.1686 0.064 Uiso 1 1 calc R . .
C14 C 0.3702(11) 0.3436(3) 0.2007(5) 0.054(2) Uani 1 1 d U . .
H14 H 0.3780 0.3464 0.2668 0.065 Uiso 1 1 calc R A .
C15 C 0.4956(9) 0.3287(3) 0.1609(5) 0.0430(18) Uani 1 1 d U A .
H15 H 0.5892 0.3218 0.2006 0.052 Uiso 1 1 calc R . .
C16 C 0.3267(6) 0.3292(3) -0.0977(4) 0.0338(15) Uani 1 1 d . . .
H16A H 0.2210 0.3348 -0.1250 0.051 Uiso 1 1 calc R A .
H16B H 0.3603 0.2872 -0.1146 0.051 Uiso 1 1 calc R . .
H16C H 0.3862 0.3622 -0.1217 0.051 Uiso 1 1 calc R . .
C17A C 0.7710(11) 0.0853(5) 0.1511(9) 0.022(3) Uani 0.667(11) 1 d PGU A 1
C18A C 0.6358(9) 0.0545(5) 0.1513(8) 0.036(3) Uani 0.667(11) 1 d PGU A 1
C19A C 0.6293(9) 0.0028(4) 0.2102(7) 0.034(3) Uani 0.667(11) 1 d PGU A 1
H19A H 0.5369 -0.0182 0.2104 0.041 Uiso 0.667(11) 1 calc PR A 1
C20A C 0.7580(12) -0.0179(4) 0.2689(6) 0.043(3) Uani 0.667(11) 1 d PGU A 1
H20A H 0.7535 -0.0532 0.3092 0.052 Uiso 0.667(11) 1 calc PR A 1
C21A C 0.8932(10) 0.0129(5) 0.2687(7) 0.050(4) Uani 0.667(11) 1 d PGU A 1
H21A H 0.9812 -0.0013 0.3088 0.060 Uiso 0.667(11) 1 calc PR A 1
C22A C 0.8997(9) 0.0645(5) 0.2098(9) 0.037(3) Uani 0.667(11) 1 d PGU A 1
H22A H 0.9921 0.0856 0.2096 0.044 Uiso 0.667(11) 1 calc PR A 1
C23A C 0.4895(12) 0.0770(6) 0.0898(9) 0.060(4) Uani 0.667(11) 1 d PU A 1
H23A H 0.4081 0.0481 0.0976 0.090 Uiso 0.667(11) 1 calc PR A 1
H23B H 0.5015 0.0774 0.0240 0.090 Uiso 0.667(11) 1 calc PR A 1
H23C H 0.4657 0.1200 0.1087 0.090 Uiso 0.667(11) 1 calc PR A 1
C24A C 0.9509(8) 0.1434(4) 0.0249(6) 0.032(3) Uani 0.667(11) 1 d PGU A 1
C25A C 0.9533(8) 0.0971(4) -0.0431(7) 0.035(3) Uani 0.667(11) 1 d PGU A 1
C26A C 1.0768(10) 0.0914(4) -0.0870(6) 0.057(4) Uani 0.667(11) 1 d PGU A 1
H26A H 1.0784 0.0597 -0.1335 0.069 Uiso 0.667(11) 1 calc PR A 1
C27A C 1.1980(8) 0.1321(4) -0.0629(8) 0.067(4) Uani 0.667(11) 1 d PGU A 1
H27A H 1.2824 0.1282 -0.0929 0.080 Uiso 0.667(11) 1 calc PR A 1
C28A C 1.1957(8) 0.1784(4) 0.0051(8) 0.061(4) Uani 0.667(11) 1 d PGU A 1
H28A H 1.2785 0.2062 0.0216 0.074 Uiso 0.667(11) 1 calc PR A 1
C29A C 1.0721(9) 0.1841(4) 0.0490(7) 0.042(3) Uani 0.667(11) 1 d PGU A 1
H29A H 1.0705 0.2158 0.0955 0.050 Uiso 0.667(11) 1 calc PR A 1
C30A C 0.8246(13) 0.0512(5) -0.0717(9) 0.027(3) Uani 0.667(11) 1 d PU A 1
H30A H 0.8445 0.0249 -0.1239 0.040 Uiso 0.667(11) 1 calc PR A 1
H30B H 0.7320 0.0752 -0.0913 0.040 Uiso 0.667(11) 1 calc PR A 1
H30C H 0.8143 0.0240 -0.0185 0.040 Uiso 0.667(11) 1 calc PR A 1
C17B C 0.744(2) 0.0888(11) 0.1471(19) 0.028(7) Uani 0.333(11) 1 d PGU A 2
C18B C 0.8576(17) 0.0640(11) 0.2142(18) 0.032(6) Uani 0.333(11) 1 d PGU A 2
C19B C 0.8297(16) 0.0121(9) 0.2678(13) 0.029(5) Uani 0.333(11) 1 d PGU A 2
H19B H 0.9075 -0.0049 0.3136 0.034 Uiso 0.333(11) 1 calc PR A 2
C20B C 0.6881(19) -0.0151(8) 0.2542(12) 0.031(5) Uani 0.333(11) 1 d PGU A 2
H20B H 0.6690 -0.0506 0.2909 0.037 Uiso 0.333(11) 1 calc PR A 2
C21B C 0.5743(16) 0.0097(9) 0.1872(14) 0.046(7) Uani 0.333(11) 1 d PGU A 2
H21B H 0.4775 -0.0088 0.1779 0.055 Uiso 0.333(11) 1 calc PR A 2
C22B C 0.602(2) 0.0617(11) 0.1336(16) 0.028(6) Uani 0.333(11) 1 d PGU A 2
H22B H 0.5245 0.0786 0.0878 0.034 Uiso 0.333(11) 1 calc PR A 2
C23B C 1.017(3) 0.0842(11) 0.2269(17) 0.056(7) Uani 0.333(11) 1 d PU A 2
H23D H 1.0545 0.0782 0.1681 0.084 Uiso 0.333(11) 1 calc PR A 2
H23E H 1.0770 0.0586 0.2762 0.084 Uiso 0.333(11) 1 calc PR A 2
H23F H 1.0253 0.1292 0.2448 0.084 Uiso 0.333(11) 1 calc PR A 2
C24B C 0.9640(13) 0.1482(9) 0.0548(11) 0.021(5) Uani 0.333(11) 1 d PGU A 2
C25B C 0.9842(17) 0.1090(9) -0.0191(11) 0.037(6) Uani 0.333(11) 1 d PGU A 2
C26B C 1.1205(19) 0.1086(8) -0.0501(11) 0.040(6) Uani 0.333(11) 1 d PGU A 2
H26B H 1.1343 0.0818 -0.1006 0.048 Uiso 0.333(11) 1 calc PR A 2
C27B C 1.2365(15) 0.1474(8) -0.0073(13) 0.060(8) Uani 0.333(11) 1 d PGU A 2
H27B H 1.3296 0.1471 -0.0285 0.072 Uiso 0.333(11) 1 calc PR A 2
C28B C 1.2162(14) 0.1866(7) 0.0666(12) 0.041(6) Uani 0.333(11) 1 d PGU A 2
H28B H 1.2955 0.2131 0.0959 0.049 Uiso 0.333(11) 1 calc PR A 2
C29B C 1.0800(15) 0.1870(7) 0.0977(10) 0.031(5) Uani 0.333(11) 1 d PGU A 2
H29B H 1.0661 0.2138 0.1481 0.037 Uiso 0.333(11) 1 calc PR A 2
C30B C 0.870(3) 0.0673(12) -0.0630(18) 0.027(6) Uani 0.333(11) 1 d PU A 2
H30D H 0.9130 0.0366 -0.1017 0.040 Uiso 0.333(11) 1 calc PR A 2
H30E H 0.7920 0.0920 -0.1026 0.040 Uiso 0.333(11) 1 calc PR A 2
H30F H 0.8271 0.0447 -0.0151 0.040 Uiso 0.333(11) 1 calc PR A 2

loop_
_atom_site_aniso_label
_atom_site_aniso_U_11
_atom_site_aniso_U_22
_atom_site_aniso_U_33
_atom_site_aniso_U_23
_atom_site_aniso_U_13
_atom_site_aniso_U_12
Cu1 0.0247(3) 0.0205(3) 0.0214(4) -0.0019(3) 0.0025(3) -0.0027(3)
P1 0.0314(8) 0.0167(7) 0.0249(8) 0.0024(7) -0.0023(6) -0.0021(6)
P2 0.0289(8) 0.0169(7) 0.0299(9) 0.0016(7) -0.0016(6) -0.0016(6)
Cl1 0.0388(8) 0.0334(8) 0.0198(7) -0.0024(6) -0.0008(6) 0.0047(7)
C1 0.044(4) 0.015(3) 0.038(4) -0.001(3) -0.023(3) -0.003(3)
C2 0.060(4) 0.017(3) 0.028(4) 0.002(3) -0.020(3) 0.002(3)
C3 0.024(3) 0.025(3) 0.029(3) 0.004(3) 0.000(2) -0.005(2)
C4 0.038(4) 0.027(3) 0.056(5) 0.006(3) 0.017(3) -0.002(3)
C5 0.057(5) 0.044(4) 0.095(7) 0.021(5) 0.046(5) 0.006(4)
C6 0.055(5) 0.030(4) 0.099(7) 0.019(4) 0.026(5) -0.004(4)
C7 0.051(4) 0.024(3) 0.075(6) 0.006(4) 0.020(4) -0.002(3)
C8 0.035(3) 0.025(3) 0.041(4) 0.005(3) 0.004(3) -0.002(3)
C9 0.062(5) 0.038(4) 0.082(6) -0.002(4) 0.043(5) -0.005(4)
C10 0.050(4) 0.011(3) 0.025(3) -0.008(2) 0.011(3) -0.008(2)
C11 0.037(3) 0.018(3) 0.038(4) -0.003(3) 0.014(3) -0.006(2)
C12 0.055(4) 0.020(3) 0.056(5) 0.000(3) 0.028(4) 0.002(3)
C13 0.078(6) 0.023(3) 0.073(6) -0.002(4) 0.050(5) -0.004(4)
C14 0.114(7) 0.020(3) 0.037(4) -0.010(3) 0.039(5) -0.012(4)
C15 0.081(5) 0.017(3) 0.030(4) -0.004(3) 0.009(4) -0.005(3)
C16 0.025(3) 0.038(4) 0.038(4) 0.002(3) 0.002(3) 0.002(3)
C17A 0.033(5) 0.013(5) 0.022(6) -0.001(4) 0.005(5) -0.004(4)
C18A 0.037(6) 0.037(6) 0.035(6) 0.004(5) 0.004(5) 0.000(5)
C19A 0.037(6) 0.029(5) 0.038(6) 0.004(5) 0.013(5) -0.008(5)
C20A 0.062(7) 0.029(5) 0.039(6) -0.001(5) 0.011(6) 0.003(6)
C21A 0.059(7) 0.050(6) 0.036(6) 0.011(5) -0.007(6) 0.014(6)
C22A 0.038(6) 0.033(6) 0.037(6) 0.005(5) -0.003(5) 0.003(5)
C23A 0.044(6) 0.061(6) 0.074(7) 0.020(6) 0.011(5) -0.020(5)
C24A 0.027(5) 0.029(5) 0.039(7) 0.005(5) 0.003(4) -0.008(4)
C25A 0.038(6) 0.027(5) 0.039(6) 0.003(5) 0.009(5) 0.005(5)
C26A 0.055(7) 0.057(7) 0.063(7) 0.011(6) 0.018(6) 0.007(6)
C27A 0.050(6) 0.069(7) 0.086(8) 0.015(7) 0.026(6) -0.003(6)
C28A 0.053(6) 0.042(6) 0.090(8) 0.015(6) 0.018(6) -0.013(5)
C29A 0.041(5) 0.027(5) 0.058(7) 0.006(5) 0.009(5) -0.008(4)
C30A 0.032(6) 0.022(5) 0.024(5) -0.010(4) -0.002(4) -0.006(4)
C17B 0.033(9) 0.022(10) 0.025(11) -0.001(8) -0.005(7) 0.014(8)
C18B 0.033(9) 0.029(9) 0.036(10) -0.001(7) 0.009(8) -0.007(7)
C19B 0.026(8) 0.027(8) 0.032(8) 0.002(7) 0.003(7) -0.004(7)
C20B 0.031(9) 0.031(9) 0.028(9) 0.004(7) 0.000(7) -0.002(7)
C21B 0.044(10) 0.044(10) 0.047(10) -0.009(8) 0.003(8) -0.006(8)
C22B 0.022(8) 0.022(8) 0.040(10) 0.003(7) 0.004(7) -0.002(7)
C23B 0.063(10) 0.048(10) 0.056(10) 0.013(8) 0.006(8) 0.001(8)
C24B 0.028(8) 0.023(8) 0.013(8) 0.006(6) 0.008(6) 0.005(7)
C25B 0.036(9) 0.038(10) 0.038(10) 0.006(8) 0.004(8) -0.003(7)
C26B 0.039(9) 0.054(9) 0.033(9) 0.002(8) 0.022(7) -0.004(8)
C27B 0.059(11) 0.064(11) 0.063(11) 0.001(9) 0.025(8) -0.002(8)
C28B 0.040(8) 0.041(9) 0.044(9) 0.013(7) 0.014(7) -0.015(7)
C29B 0.033(8) 0.029(8) 0.028(8) 0.010(7) -0.001(7) -0.004(6)
C30B 0.028(9) 0.034(10) 0.020(9) -0.006(7) 0.012(7) 0.002(7)

loop_
_atom_type_symbol
_atom_type_description
_atom_type_scat_dispersion_real
_atom_type_scat_dispersion_imag
_atom_type_scat_source
C C 0.0033 0.0016 'International Tables Vol C Tables 4.2.6.8 and 6.1.1.4'
H H 0.0000 0.0000 'International Tables Vol C Tables 4.2.6.8 and 6.1.1.4'
P P 0.1023 0.0942 'International Tables Vol C Tables 4.2.6.8 and 6.1.1.4'
Cl Cl 0.1484 0.1585 'International Tables Vol C Tables 4.2.6.8 and 6.1.1.4'
Cu Cu 0.3201 1.2651 'International Tables Vol C Tables 4.2.6.8 and 6.1.1.4'

loop_
_geom_angle_atom_site_label_1
_geom_angle_atom_site_label_2
_geom_angle_atom_site_label_3
_geom_angle
_geom_angle_publ_flag
Cl1 Cu1 P1 132.13(6) ?
Cl1 Cu1 P2 134.20(6) ?
P1 Cu1 P2 92.98(6) yes
C10 P1 C1 106.8(3) yes
C10 P1 C3 105.2(3) yes
C1 P1 C3 99.4(3) yes
C10 P1 Cu1 114.17(18) ?
C1 P1 Cu1 101.82(19) ?
C3 P1 Cu1 126.8(2) ?
C24B P2 C17B 106.7(10) yes
C24B P2 C2 99.2(6) yes
C17B P2 C2 102.8(11) yes
C2 P2 C24A 110.0(4) yes
C2 P2 C17A 103.0(5) yes
C24A P2 C17A 103.8(5) yes
C24B P2 Cu1 114.6(6) ?
C17B P2 Cu1 126.8(7) ?
C2 P2 Cu1 102.14(19) ?
C24A P2 Cu1 103.4(3) ?
C17A P2 Cu1 133.5(3) ?
C2 C1 P1 113.3(4) ?
C2 C1 H1A 108.9 ?
P1 C1 H1A 108.9 ?
C2 C1 H1B 108.9 ?
P1 C1 H1B 108.9 ?
H1A C1 H1B 107.7 ?
C1 C2 P2 111.9(4) ?
C1 C2 H2A 109.2 ?
P2 C2 H2A 109.2 ?
C1 C2 H2B 109.2 ?
P2 C2 H2B 109.2 ?
H2A C2 H2B 107.9 ?
C4 C3 C8 119.5(5) ?
C4 C3 P1 120.4(5) ?
C8 C3 P1 119.9(5) ?
C5 C4 C3 118.1(6) ?
C5 C4 C9 119.1(6) ?
C3 C4 C9 122.8(6) ?
C6 C5 C4 121.7(7) ?
C6 C5 H5 119.1 ?
C4 C5 H5 119.1 ?
C7 C6 C5 120.4(7) ?
C7 C6 H6 119.8 ?
C5 C6 H6 119.8 ?
C6 C7 C8 118.7(7) ?
C6 C7 H7 120.7 ?
C8 C7 H7 120.7 ?
C7 C8 C3 121.6(6) ?
C7 C8 H8 119.2 ?
C3 C8 H8 119.2 ?
C4 C9 H9A 109.5 ?
C4 C9 H9B 109.5 ?
H9A C9 H9B 109.5 ?
C4 C9 H9C 109.5 ?
H9A C9 H9C 109.5 ?
H9B C9 H9C 109.5 ?
C15 C10 C11 118.6(6) ?
C15 C10 P1 121.5(5) ?
C11 C10 P1 119.5(4) ?
C12 C11 C10 118.7(6) ?
C12 C11 C16 119.7(6) ?
C10 C11 C16 121.6(5) ?
C13 C12 C11 122.1(8) ?
C13 C12 H12 118.9 ?
C11 C12 H12 118.9 ?
C12 C13 C14 120.4(7) ?
C12 C13 H13 119.8 ?
C14 C13 H13 119.8 ?
C13 C14 C15 118.9(7) ?
C13 C14 H14 120.5 ?
C15 C14 H14 120.5 ?
C10 C15 C14 121.2(7) ?
C10 C15 H15 119.4 ?
C14 C15 H15 119.4 ?
C11 C16 H16A 109.5 ?
C11 C16 H16B 109.5 ?
H16A C16 H16B 109.5 ?
C11 C16 H16C 109.5 ?
H16A C16 H16C 109.5 ?
H16B C16 H16C 109.5 ?
C18A C17A C22A 120.0 ?
C18A C17A P2 119.7(5) ?
C22A C17A P2 120.2(5) ?
C19A C18A C17A 120.0 ?
C19A C18A C23A 118.1(7) ?
C17A C18A C23A 121.9(7) ?
C18A C19A C20A 120.0 ?
C18A C19A H19A 120.0 ?
C20A C19A H19A 120.0 ?
C19A C20A C21A 120.0 ?
C19A C20A H20A 120.0 ?
C21A C20A H20A 120.0 ?
C22A C21A C20A 120.0 ?
C22A C21A H21A 120.0 ?
C20A C21A H21A 120.0 ?
C21A C22A C17A 120.0 ?
C21A C22A H22A 120.0 ?
C17A C22A H22A 120.0 ?
C25A C24A C29A 120.0 ?
C25A C24A P2 119.5(4) ?
C29A C24A P2 120.2(4) ?
C26A C25A C24A 120.0 ?
C26A C25A C30A 117.8(7) ?
C24A C25A C30A 122.2(7) ?
C25A C26A C27A 120.0 ?
C25A C26A H26A 120.0 ?
C27A C26A H26A 120.0 ?
C26A C27A C28A 120.0 ?
C26A C27A H27A 120.0 ?
C28A C27A H27A 120.0 ?
C29A C28A C27A 120.0 ?
C29A C28A H28A 120.0 ?
C27A C28A H28A 120.0 ?
C28A C29A C24A 120.0 ?
C28A C29A H29A 120.0 ?
C24A C29A H29A 120.0 ?
C18B C17B C22B 120.0 ?
C18B C17B P2 121.0(11) ?
C22B C17B P2 119.0(11) ?
C17B C18B C19B 120.0 ?
C17B C18B C23B 124.5(15) ?
C19B C18B C23B 115.1(15) ?
C18B C19B C20B 120.0 ?
C18B C19B H19B 120.0 ?
C20B C19B H19B 120.0 ?
C21B C20B C19B 120.0 ?
C21B C20B H20B 120.0 ?
C19B C20B H20B 120.0 ?
C20B C21B C22B 120.0 ?
C20B C21B H21B 120.0 ?
C22B C21B H21B 120.0 ?
C21B C22B C17B 120.0 ?
C21B C22B H22B 120.0 ?
C17B C22B H22B 120.0 ?
C18B C23B H23D 109.5 ?
C18B C23B H23E 109.5 ?
H23D C23B H23E 109.5 ?
C18B C23B H23F 109.5 ?
H23D C23B H23F 109.5 ?
H23E C23B H23F 109.5 ?
C25B C24B C29B 120.0 ?
C25B C24B P2 116.0(9) ?
C29B C24B P2 123.0(9) ?
C24B C25B C26B 120.0 ?
C24B C25B C30B 121.8(15) ?
C26B C25B C30B 118.1(15) ?
C27B C26B C25B 120.0 ?
C27B C26B H26B 120.0 ?
C25B C26B H26B 120.0 ?
C26B C27B C28B 120.0 ?
C26B C27B H27B 120.0 ?
C28B C27B H27B 120.0 ?
C29B C28B C27B 120.0 ?
C29B C28B H28B 120.0 ?
C27B C28B H28B 120.0 ?
C28B C29B C24B 120.0 ?
C28B C29B H29B 120.0 ?
C24B C29B H29B 120.0 ?
C25B C30B H30D 109.5 ?
C25B C30B H30E 109.5 ?
H30D C30B H30E 109.5 ?
C25B C30B H30F 109.5 ?
H30D C30B H30F 109.5 ?
H30E C30B H30F 109.5 ?

loop_
_geom_bond_atom_site_label_1
_geom_bond_atom_site_label_2
_geom_bond_distance
_geom_bond_publ_flag
Cu1 Cl1 2.1697(17) yes
Cu1 P1 2.2471(16) yes
Cu1 P2 2.2617(18) yes
P1 C10 1.824(6) yes
P1 C1 1.839(6) yes
P1 C3 1.838(6) yes
P2 C24B 1.774(11) yes
P2 C17B 1.818(14) yes
P2 C2 1.837(6) yes
P2 C24A 1.862(6) yes
P2 C17A 1.860(7) yes
C1 C2 1.540(8) ?
C1 H1A 0.9900 ?
C1 H1B 0.9900 ?
C2 H2A 0.9900 ?
C2 H2B 0.9900 ?
C3 C4 1.394(8) ?
C3 C8 1.389(8) ?
C4 C5 1.388(9) ?
C4 C9 1.525(9) ?
C5 C6 1.375(10) ?
C5 H5 0.9500 ?
C6 C7 1.373(10) ?
C6 H6 0.9500 ?
C7 C8 1.381(8) ?
C7 H7 0.9500 ?
C8 H8 0.9500 ?
C9 H9A 0.9800 ?
C9 H9B 0.9800 ?
C9 H9C 0.9800 ?
C10 C15 1.394(8) ?
C10 C11 1.409(9) ?
C11 C12 1.388(8) ?
C11 C16 1.491(8) ?
C12 C13 1.361(10) ?
C12 H12 0.9500 ?
C13 C14 1.376(11) ?
C13 H13 0.9500 ?
C14 C15 1.401(10) ?
C14 H14 0.9500 ?
C15 H15 0.9500 ?
C16 H16A 0.9800 ?
C16 H16B 0.9800 ?
C16 H16C 0.9800 ?
C17A C18A 1.3900 ?
C17A C22A 1.3900 ?
C18A C19A 1.3900 ?
C18A C23A 1.539(13) ?
C19A C20A 1.3900 ?
C19A H19A 0.9500 ?
C20A C21A 1.3900 ?
C20A H20A 0.9500 ?
C21A C22A 1.3900 ?
C21A H21A 0.9500 ?
C22A H22A 0.9500 ?
C23A H23A 0.9800 ?
C23A H23B 0.9800 ?
C23A H23C 0.9800 ?
C24A C25A 1.3900 ?
C24A C29A 1.3900 ?
C25A C26A 1.3900 ?
C25A C30A 1.516(11) ?
C26A C27A 1.3900 ?
C26A H26A 0.9500 ?
C27A C28A 1.3900 ?
C27A H27A 0.9500 ?
C28A C29A 1.3900 ?
C28A H28A 0.9500 ?
C29A H29A 0.9500 ?
C30A H30A 0.9800 ?
C30A H30B 0.9800 ?
C30A H30C 0.9800 ?
C17B C18B 1.3900 ?
C17B C22B 1.3900 ?
C18B C19B 1.3900 ?
C18B C23B 1.49(3) ?
C19B C20B 1.3900 ?
C19B H19B 0.9500 ?
C20B C21B 1.3900 ?
C20B H20B 0.9500 ?
C21B C22B 1.3900 ?
C21B H21B 0.9500 ?
C22B H22B 0.9500 ?
C23B H23D 0.9800 ?
C23B H23E 0.9800 ?
C23B H23F 0.9800 ?
C24B C25B 1.3900 ?
C24B C29B 1.3900 ?
C25B C26B 1.3900 ?
C25B C30B 1.42(2) ?
C26B C27B 1.3900 ?
C26B H26B 0.9500 ?
C27B C28B 1.3900 ?
C27B H27B 0.9500 ?
C28B C29B 1.3900 ?
C28B H28B 0.9500 ?
C29B H29B 0.9500 ?
C30B H30D 0.9800 ?
C30B H30E 0.9800 ?
C30B H30F 0.9800 ?

loop_
_geom_torsion_atom_site_label_1
_geom_torsion_atom_site_label_2
_geom_torsion_atom_site_label_3
_geom_torsion_atom_site_label_4
_geom_torsion
_geom_torsion_publ_flag
Cl1 Cu1 P1 C10 84.1(2) ?
P2 Cu1 P1 C10 -104.6(2) ?
Cl1 Cu1 P1 C1 -161.2(2) ?
P2 Cu1 P1 C1 10.1(2) ?
Cl1 Cu1 P1 C3 -49.7(3) ?
P2 Cu1 P1 C3 121.5(2) ?
Cl1 Cu1 P2 C24B 75.9(7) ?
P1 Cu1 P2 C24B -95.0(7) ?
Cl1 Cu1 P2 C17B -61.6(13) ?
P1 Cu1 P2 C17B 127.5(13) ?
Cl1 Cu1 P2 C2 -177.9(2) ?
P1 Cu1 P2 C2 11.1(2) ?
Cl1 Cu1 P2 C24A 67.8(3) ?
P1 Cu1 P2 C24A -103.1(3) ?
Cl1 Cu1 P2 C17A -56.5(7) ?
P1 Cu1 P2 C17A 132.6(7) ?
C10 P1 C1 C2 84.5(5) ?
C3 P1 C1 C2 -166.4(5) ?
Cu1 P1 C1 C2 -35.5(5) ?
P1 C1 C2 P2 49.0(7) yes
C24B P2 C2 C1 82.2(8) ?
C17B P2 C2 C1 -168.3(8) ?
C24A P2 C2 C1 73.6(6) ?
C17A P2 C2 C1 -176.3(6) ?
Cu1 P2 C2 C1 -35.7(5) ?
C10 P1 C3 C4 -162.4(5) ?
C1 P1 C3 C4 87.1(6) ?
Cu1 P1 C3 C4 -25.4(6) yes
C10 P1 C3 C8 23.5(6) ?
C1 P1 C3 C8 -86.9(5) ?
Cu1 P1 C3 C8 160.6(4) ?
C8 C3 C4 C5 1.4(10) ?
P1 C3 C4 C5 -172.6(6) ?
C8 C3 C4 C9 179.4(7) ?
P1 C3 C4 C9 5.4(9) ?
C3 C4 C5 C6 -0.8(12) ?
C9 C4 C5 C6 -178.9(8) ?
C4 C5 C6 C7 -0.6(14) ?
C5 C6 C7 C8 1.5(13) ?
C6 C7 C8 C3 -0.9(11) ?
C4 C3 C8 C7 -0.6(10) ?
P1 C3 C8 C7 173.5(5) ?
C1 P1 C10 C15 -5.5(5) ?
C3 P1 C10 C15 -110.5(5) ?
Cu1 P1 C10 C15 106.2(5) ?
C1 P1 C10 C11 -178.8(4) ?
C3 P1 C10 C11 76.2(5) ?
Cu1 P1 C10 C11 -67.0(5) yes
C15 C10 C11 C12 0.8(8) ?
P1 C10 C11 C12 174.2(4) ?
C15 C10 C11 C16 -179.0(5) ?
P1 C10 C11 C16 -5.6(8) ?
C10 C11 C12 C13 -1.1(9) ?
C16 C11 C12 C13 178.8(6) ?
C11 C12 C13 C14 0.6(10) ?
C12 C13 C14 C15 0.2(10) ?
C11 C10 C15 C14 0.0(9) ?
P1 C10 C15 C14 -173.4(5) ?
C13 C14 C15 C10 -0.4(10) ?
C24B P2 C17A C18A -150.9(8) ?
C17B P2 C17A C18A 18(10) ?
C2 P2 C17A C18A 107.4(7) ?
C24A P2 C17A C18A -137.9(6) ?
Cu1 P2 C17A C18A -13.7(10) yes
C24B P2 C17A C22A 30.9(9) ?
C17B P2 C17A C22A -160(11) ?
C2 P2 C17A C22A -70.8(7) ?
C24A P2 C17A C22A 43.9(8) ?
Cu1 P2 C17A C22A 168.1(4) ?
C22A C17A C18A C19A 0.0 ?
P2 C17A C18A C19A -178.2(10) ?
C22A C17A C18A C23A 178.1(11) ?
P2 C17A C18A C23A -0.1(10) ?
C17A C18A C19A C20A 0.0 ?
C23A C18A C19A C20A -178.1(11) ?
C18A C19A C20A C21A 0.0 ?
C19A C20A C21A C22A 0.0 ?
C20A C21A C22A C17A 0.0 ?
C18A C17A C22A C21A 0.0 ?
P2 C17A C22A C21A 178.2(10) ?
C24B P2 C24A C25A 144(4) ?
C17B P2 C24A C25A 69.5(11) ?
C2 P2 C24A C25A -177.4(4) ?
C17A P2 C24A C25A 72.9(6) ?
Cu1 P2 C24A C25A -69.0(5) yes
C24B P2 C24A C29A -42(3) ?
C17B P2 C24A C29A -116.5(11) ?
C2 P2 C24A C29A -3.5(6) ?
C17A P2 C24A C29A -113.1(6) ?
Cu1 P2 C24A C29A 105.0(5) ?
C29A C24A C25A C26A 0.0 ?
P2 C24A C25A C26A 173.9(7) ?
C29A C24A C25A C30A 179.7(10) ?
P2 C24A C25A C30A -6.4(9) ?
C24A C25A C26A C27A 0.0 ?
C30A C25A C26A C27A -179.7(9) ?
C25A C26A C27A C28A 0.0 ?
C26A C27A C28A C29A 0.0 ?
C27A C28A C29A C24A 0.0 ?
C25A C24A C29A C28A 0.0 ?
P2 C24A C29A C28A -173.9(7) ?
C24B P2 C17B C18B 33.8(17) ?
C2 P2 C17B C18B -70.0(14) ?
C24A P2 C17B C18B 47.6(16) ?
C17A P2 C17B C18B 22(10) ?
Cu1 P2 C17B C18B 174.0(9) yes
C24B P2 C17B C22B -145.1(13) ?
C2 P2 C17B C22B 111.1(13) ?
C24A P2 C17B C22B -131.4(12) ?
C17A P2 C17B C22B -156(12) ?
Cu1 P2 C17B C22B -5(2) ?
C22B C17B C18B C19B 0.0 ?
P2 C17B C18B C19B -179(2) ?
C22B C17B C18B C23B 172(2) ?
P2 C17B C18B C23B -7(2) ?
C17B C18B C19B C20B 0.0 ?
C23B C18B C19B C20B -173(2) ?
C18B C19B C20B C21B 0.0 ?
C19B C20B C21B C22B 0.0 ?
C20B C21B C22B C17B 0.0 ?
C18B C17B C22B C21B 0.0 ?
P2 C17B C22B C21B 179(2) ?
C17B P2 C24B C25B 84.5(13) ?
C2 P2 C24B C25B -169.0(7) ?
C24A P2 C24B C25B -25(3) ?
C17A P2 C24B C25B 86.1(9) ?
Cu1 P2 C24B C25B -61.1(9) yes
C17B P2 C24B C29B -106.9(14) ?
C2 P2 C24B C29B -0.4(11) ?
C24A P2 C24B C29B 143(4) ?
C17A P2 C24B C29B -105.3(11) ?
Cu1 P2 C24B C29B 107.5(9) ?
C29B C24B C25B C26B 0.0 ?
P2 C24B C25B C26B 169.0(13) ?
C29B C24B C25B C30B 178(2) ?
P2 C24B C25B C30B -12.9(18) ?
C24B C25B C26B C27B 0.0 ?
C30B C25B C26B C27B -178(2) ?
C25B C26B C27B C28B 0.0 ?
C26B C27B C28B C29B 0.0 ?
C27B C28B C29B C24B 0.0 ?
C25B C24B C29B C28B 0.0 ?
P2 C24B C29B C28B -168.1(14) ?
